data_7704021
loop_
_publ_author_name
'Hachem, Hadi'
'Bellec, Nathalie'
'Fourmigu\'e, Marc'
'Lorcy, Dominique'

_publ_section_title
;
 Hydrogen bonding interactions in single component molecular conductors
 based on metal (Ni, Au) bis(dithiolene) complexes.
;
_journal_issue 18
_journal_name_full 'Dalton transactions (Cambridge, England : 2003)'
_journal_page_first 6056
_journal_page_last 6064
_journal_paper_doi 10.1039/d0dt00960a
_journal_volume 49
_journal_year 2020
_chemical_compound_source 'synthesis as described'
_chemical_formula_moiety 'C10 H10 Au N2 O2 S8, C24 H20 P'
_chemical_formula_sum 'C34 H30 Au N2 O2 P S8'
_chemical_formula_weight 983.01
_chemical_name_systematic
;
[Ph4P][Au(HOEt-tzdt)2]
;
_space_group_crystal_system monoclinic
_space_group_IT_number 14
_space_group_name_Hall '-P 2ybc'
_space_group_name_H-M_alt 'P 1 21/c 1'
_atom_sites_solution_hydrogens geom
_atom_sites_solution_primary dual
_atom_sites_solution_secondary difmap
_audit_update_record
;
2020-03-12 deposited with the CCDC.	2020-04-08 downloaded from the CCDC.
;
_cell_angle_alpha 90
_cell_angle_beta 98.355(3)
_cell_angle_gamma 90
_cell_formula_units_Z 12
_cell_length_a 26.407(2)
_cell_length_b 18.2569(15)
_cell_length_c 23.1623(19)
_cell_measurement_reflns_used 9727
_cell_measurement_temperature 150(2)
_cell_measurement_theta_max 27.45
_cell_measurement_theta_min 2.23
_cell_measurement_wavelength 0.71073
_cell_volume 11048.3(15)
_computing_cell_refinement 'APEX3 (Bruker, 2015)'
_computing_data_collection 'SAINT (Bruker, 2014)'
_computing_data_reduction 'SAINT (Bruker, 2014)'
_computing_molecular_graphics 'SXGRAPH (L. Farrugia, 1999), Mercury (CSD, 2016)'
_computing_publication_material 'CRYSCALC (T. Roisnel, local program, 2019)'
_computing_structure_refinement 'SHELXL-2017_1 (Sheldrick, 2017)'
_computing_structure_solution 'SHELXT (Sheldrick, 2015)'
_diffrn_ambient_temperature 150(2)
_diffrn_detector '(CMOS) PHOTON 100'
_diffrn_detector_area_resol_mean 10.4167
_diffrn_measured_fraction_theta_full 0.998
_diffrn_measured_fraction_theta_max 0.997
_diffrn_measurement_device_type 'D8 VENTURE Bruker AXS'
_diffrn_measurement_method 'rotation images'
_diffrn_orient_matrix_UB_11 -0.0270516
_diffrn_orient_matrix_UB_12 -0.0095615
_diffrn_orient_matrix_UB_13 0.0255217
_diffrn_orient_matrix_UB_21 0.0085368
_diffrn_orient_matrix_UB_22 -0.0535981
_diffrn_orient_matrix_UB_23 -0.0013642
_diffrn_orient_matrix_UB_31 0.0331586
_diffrn_orient_matrix_UB_32 0.0059985
_diffrn_orient_matrix_UB_33 0.0284915
_diffrn_radiation_monochromator 'multilayer monochromator'
_diffrn_radiation_probe x-ray
_diffrn_radiation_source 'Incoatec microfocus sealed tube'
_diffrn_radiation_type MoK\a
_diffrn_radiation_wavelength 0.71073
_diffrn_reflns_av_R_equivalents 0.0688
_diffrn_reflns_av_unetI/netI 0.0598
_diffrn_reflns_limit_h_max 33
_diffrn_reflns_limit_h_min -34
_diffrn_reflns_limit_k_max 23
_diffrn_reflns_limit_k_min -23
_diffrn_reflns_limit_l_max 29
_diffrn_reflns_limit_l_min -30
_diffrn_reflns_number 115068
_diffrn_reflns_theta_full 25.242
_diffrn_reflns_theta_max 27.485
_diffrn_reflns_theta_min 2.933
_diffrn_source_current 1.0
_diffrn_source_voltage 50.0
_exptl_absorpt_coefficient_mu 4.527
_exptl_absorpt_correction_T_max 0.797
_exptl_absorpt_correction_T_min 0.446
_exptl_absorpt_correction_type multi-scan
_exptl_absorpt_process_details
;
  [Sheldrick, G.M. (2014). SADABS Bruker AXS Inc., Madison, Wisconsin, USA]
;
_exptl_crystal_colour red
_exptl_crystal_density_diffrn 1.773
_exptl_crystal_description prism
_exptl_crystal_F_000 5832
_exptl_crystal_size_max 0.420
_exptl_crystal_size_mid 0.130
_exptl_crystal_size_min 0.050
_refine_diff_density_max 4.273
_refine_diff_density_min -3.744
_refine_diff_density_rms 0.208
_refine_ls_extinction_method none
_refine_ls_goodness_of_fit_ref 1.063
_refine_ls_hydrogen_treatment constr
_refine_ls_matrix_type full
_refine_ls_number_parameters 1302
_refine_ls_number_reflns 25275
_refine_ls_number_restraints 46
_refine_ls_restrained_S_all 1.063
_refine_ls_R_factor_all 0.1269
_refine_ls_R_factor_gt 0.0670
_refine_ls_shift/su_max 0.017
_refine_ls_shift/su_mean 0.000
_refine_ls_structure_factor_coef Fsqd
_refine_ls_weighting_details 'w=1/[\s^2^(Fo^2^)+(0.0615P)^2^+186.9131P] where P=(Fo^2^+2Fc^2^)/3'
_refine_ls_weighting_scheme calc
_refine_ls_wR_factor_gt 0.1500
_refine_ls_wR_factor_ref 0.1931
_reflns_Friedel_coverage 0.000
_reflns_number_gt 16178
_reflns_number_total 25275
_reflns_threshold_expression >2sigma(I)
_cod_data_source_file d0dt00960a2.cif
_cod_data_source_block Ph4PAu(HOEttzdt)2
_cod_depositor_comments 'Adding full bibliography for 7704019--7704021.cif.'
_cod_original_cell_volume 11048.2(15)
_cod_original_sg_symbol_H-M 'P 21/c'
_cod_database_code 7704021

loop_
_space_group_symop_operation_xyz
'x, y, z'
'-x, y+1/2, -z+1/2'
'-x, -y, -z'
'x, -y-1/2, z-1/2'

loop_
_atom_site_label
_atom_site_type_symbol
_atom_site_fract_x
_atom_site_fract_y
_atom_site_fract_z
_atom_site_U_iso_or_equiv
_atom_site_adp_type
_atom_site_occupancy
_atom_site_site_symmetry_order
_atom_site_calc_flag
_atom_site_refinement_flags_posn
_atom_site_refinement_flags_adp
_atom_site_refinement_flags_occupancy
_atom_site_disorder_assembly
_atom_site_disorder_group
Au1 Au -0.03821(2) 0.30852(2) 0.16254(2) 0.03736(11) Uani 1 1 d . . . . .
S1 S -0.10133(11) 0.22524(16) 0.17872(15) 0.0497(7) Uani 1 1 d . . . . .
S2 S -0.07886(10) 0.33626(15) 0.06906(14) 0.0454(7) Uani 1 1 d . . . . .
S3 S -0.17086(12) 0.25589(19) 0.00277(17) 0.0587(8) Uani 1 1 d . . . . .
S4 S -0.25489(16) 0.1486(3) 0.0043(2) 0.0949(15) Uani 1 1 d . . . . .
S5 S 0.02475(10) 0.38995(14) 0.14292(13) 0.0395(6) Uani 1 1 d . . . . .
S6 S 0.00409(10) 0.28253(15) 0.25574(14) 0.0435(6) Uani 1 1 d . . . . .
S7 S 0.10348(10) 0.35496(15) 0.31386(13) 0.0443(6) Uani 1 1 d . . . . .
S8 S 0.19046(11) 0.45681(17) 0.30304(16) 0.0553(8) Uani 1 1 d . . . . .
C1 C -0.1275(4) 0.2701(6) 0.0657(5) 0.043(3) Uani 1 1 d . . . . .
C2 C -0.1375(4) 0.2272(6) 0.1087(6) 0.049(3) Uani 1 1 d . . . . .
N3 N -0.1806(3) 0.1815(5) 0.0962(5) 0.055(3) Uani 1 1 d . . . . .
C4 C -0.2012(4) 0.1907(7) 0.0422(7) 0.057(3) Uani 1 1 d . . . . .
C5 C -0.2767(5) 0.0948(9) 0.0611(8) 0.086(5) Uani 1 1 d . . . . .
H5A H -0.273358 0.042022 0.052472 0.103 Uiso 1 1 calc R U . . .
H5B H -0.255261 0.105345 0.098878 0.103 Uiso 1 1 calc R U . . .
C6 C -0.3317(6) 0.1124(10) 0.0652(8) 0.084(5) Uani 1 1 d . . . . .
H6A H -0.343396 0.081283 0.095694 0.100 Uiso 1 1 calc R U . . .
H6B H -0.334219 0.164133 0.077208 0.100 Uiso 1 1 calc R U . . .
O7 O -0.3641(4) 0.1012(5) 0.0122(5) 0.074(3) Uani 1 1 d . . . . .
H7 H -0.372067 0.056708 0.008824 0.111 Uiso 1 1 calc R U . . .
C8 C 0.0548(3) 0.3435(5) 0.2557(5) 0.034(2) Uani 1 1 d . . . . .
C9 C 0.0642(4) 0.3870(5) 0.2113(5) 0.035(2) Uani 1 1 d . . . . .
N10 N 0.1086(3) 0.4286(4) 0.2191(4) 0.037(2) Uani 1 1 d . . . . .
C11 C 0.1333(4) 0.4166(6) 0.2714(5) 0.043(3) Uani 1 1 d . . . . .
C12 C 0.1720(7) 0.5536(10) 0.2918(11) 0.056(6) Uani 0.622(15) 1 d D U P A 1
H12A H 0.135653 0.556831 0.274040 0.067 Uiso 0.622(15) 1 calc R U P A 1
H12B H 0.175933 0.579237 0.329860 0.067 Uiso 0.622(15) 1 calc R U P A 1
C13 C 0.2047(10) 0.5896(16) 0.2529(13) 0.099(10) Uani 0.622(15) 1 d D U P A 1
H13A H 0.203424 0.560864 0.216478 0.119 Uiso 0.622(15) 1 calc R U P A 1
H13B H 0.191151 0.639137 0.242403 0.119 Uiso 0.622(15) 1 calc R U P A 1
O14 O 0.2550(6) 0.5953(12) 0.2794(14) 0.115(7) Uani 0.622(15) 1 d D U P A 1
H14 H 0.261499 0.561501 0.303910 0.172 Uiso 0.622(15) 1 calc R U P A 1
C12B C 0.2110(13) 0.5083(14) 0.2408(15) 0.057(9) Uani 0.378(15) 1 d D U P A 2
H12C H 0.248377 0.516947 0.246803 0.069 Uiso 0.378(15) 1 calc R U P A 2
H12D H 0.201043 0.482398 0.203311 0.069 Uiso 0.378(15) 1 calc R U P A 2
C13B C 0.1818(15) 0.578(2) 0.243(2) 0.078(12) Uani 0.378(15) 1 d D U P A 2
H13C H 0.175241 0.599992 0.203387 0.094 Uiso 0.378(15) 1 calc R U P A 2
H13D H 0.148395 0.567981 0.255754 0.094 Uiso 0.378(15) 1 calc R U P A 2
O14B O 0.2087(11) 0.6284(16) 0.2810(19) 0.115(7) Uani 0.378(15) 1 d D U P A 2
H14B H 0.239740 0.616534 0.287141 0.172 Uiso 0.378(15) 1 calc R U P A 2
Au2 Au 0.73339(2) 0.71953(2) 0.51183(2) 0.03716(11) Uani 1 1 d . . . . .
S11 S 0.69012(11) 0.61897(15) 0.54237(12) 0.0409(6) Uani 1 1 d . . . . .
S12 S 0.67823(11) 0.72692(16) 0.42412(12) 0.0439(6) Uani 1 1 d . . . . .
S13 S 0.58993(11) 0.62081(16) 0.38153(12) 0.0441(6) Uani 1 1 d . . . . .
S14 S 0.53321(13) 0.48272(17) 0.40698(15) 0.0538(8) Uani 1 1 d . . . . .
S15 S 0.77540(15) 0.81890(18) 0.47916(14) 0.0595(9) Uani 1 1 d . . . . .
S16 S 0.78898(10) 0.71611(15) 0.59960(12) 0.0393(6) Uani 1 1 d . . . . .
S17 S 0.87872(12) 0.82258(16) 0.63645(14) 0.0500(7) Uani 1 1 d . . . . .
S18 S 0.93704(14) 0.95520(17) 0.60383(18) 0.0642(9) Uani 1 1 d . . . . .
C21 C 0.6390(4) 0.6525(6) 0.4328(5) 0.037(2) Uani 1 1 d . . . . .
C22 C 0.6429(4) 0.6082(5) 0.4809(5) 0.034(2) Uani 1 1 d . . . . .
N23 N 0.6089(3) 0.5511(4) 0.4789(4) 0.0348(18) Uani 1 1 d . . . . .
C24 C 0.5788(4) 0.5509(6) 0.4285(5) 0.042(2) Uani 1 1 d . . . . .
C25 C 0.4735(7) 0.5318(13) 0.4156(9) 0.108(3) Uani 1 1 d . . . . .
H25A H 0.471243 0.540706 0.457312 0.129 Uiso 1 1 calc R U . . .
H25B H 0.471472 0.579283 0.394765 0.129 Uiso 1 1 calc R U . . .
C26 C 0.4305(8) 0.4793(13) 0.3882(8) 0.108(3) Uani 1 1 d . . . . .
H26A H 0.440147 0.427774 0.397356 0.129 Uiso 1 1 calc R U . . .
H26B H 0.398159 0.490125 0.403329 0.129 Uiso 1 1 calc R U . . .
O27 O 0.4251(6) 0.4913(8) 0.3289(5) 0.108(3) Uani 1 1 d . . . . .
H27 H 0.428789 0.536168 0.322524 0.161 Uiso 1 1 calc R U . . .
C28 C 0.8282(4) 0.7898(5) 0.5882(5) 0.039(2) Uani 1 1 d . . . . .
C29 C 0.8239(4) 0.8310(6) 0.5384(5) 0.040(2) Uani 1 1 d . . . . .
N30 N 0.8592(4) 0.8869(5) 0.5364(5) 0.056(3) Uani 1 1 d . . . . .
C31 C 0.8892(5) 0.8886(6) 0.5850(6) 0.050(3) Uani 1 1 d . . . . .
C32 C 0.9882(6) 0.9165(8) 0.5674(8) 0.076(4) Uani 1 1 d . . . . .
H32A H 0.973613 0.899445 0.527882 0.092 Uiso 1 1 calc R U . . .
H32B H 1.013787 0.955030 0.563030 0.092 Uiso 1 1 calc R U . . .
C33 C 1.0140(6) 0.8536(8) 0.6017(8) 0.079(5) Uani 1 1 d . . . . .
H33A H 0.988255 0.814930 0.604846 0.095 Uiso 1 1 calc R U . . .
H33B H 1.040207 0.832751 0.579857 0.095 Uiso 1 1 calc R U . . .
O34 O 1.0378(4) 0.8726(7) 0.6588(5) 0.088(3) Uani 1 1 d . . . . .
H34 H 1.063754 0.898539 0.656512 0.132 Uiso 1 1 calc R U . . .
Au3 Au 0.57562(2) 0.21739(2) 0.30690(2) 0.04072(12) Uani 1 1 d . . . . .
S21 S 0.52315(14) 0.30785(16) 0.33585(13) 0.0519(8) Uani 1 1 d . . . . .
S22 S 0.52379(11) 0.20370(17) 0.21695(12) 0.0434(6) Uani 1 1 d . . . . .
S23 S 0.42776(12) 0.29386(17) 0.17299(12) 0.0461(7) Uani 1 1 d . . . . .
S24 S 0.35851(17) 0.4180(2) 0.19600(15) 0.0723(11) Uani 1 1 d . . . . .
S25 S 0.62562(12) 0.1214(2) 0.28069(15) 0.0568(8) Uani 1 1 d . . . . .
S26 S 0.62938(14) 0.23463(18) 0.39428(15) 0.0625(10) Uani 1 1 d . . . . .
S27 S 0.72227(14) 0.1377(3) 0.44086(19) 0.0912(16) Uani 1 1 d . . . . .
S28 S 0.78237(18) -0.0080(3) 0.4180(3) 0.1011(16) Uani 1 1 d . . . . .
C41 C 0.4788(4) 0.2715(6) 0.2249(5) 0.039(2) Uani 1 1 d . . . . .
C42 C 0.4780(4) 0.3142(6) 0.2735(4) 0.040(2) Uani 1 1 d . . . . .
N43 N 0.4384(4) 0.3637(5) 0.2698(4) 0.048(2) Uani 1 1 d . . . . .
C44 C 0.4092(5) 0.3594(7) 0.2195(5) 0.051(3) Uani 1 1 d . . . . .
C45 C 0.3119(6) 0.3835(9) 0.2306(10) 0.111(8) Uani 1 1 d . . . . .
H45A H 0.278464 0.402405 0.211547 0.133 Uiso 1 1 calc R U . . .
H45B H 0.311414 0.329527 0.226251 0.133 Uiso 1 1 calc R U . . .
C46 C 0.3187(6) 0.4034(12) 0.2983(10) 0.097(7) Uani 1 1 d . . . . .
H46A H 0.290255 0.381257 0.315719 0.116 Uiso 1 1 calc R U . . .
H46B H 0.351039 0.381450 0.317814 0.116 Uiso 1 1 calc R U . . .
O47 O 0.3197(4) 0.4773(10) 0.3091(6) 0.105(4) Uani 1 1 d . . . . .
H47 H 0.348454 0.488965 0.327324 0.157 Uiso 1 1 calc R U . . .
C48 C 0.6726(4) 0.1629(9) 0.3866(7) 0.066(5) Uani 1 1 d . . . . .
C49 C 0.6715(5) 0.1176(10) 0.3423(6) 0.066(4) Uani 1 1 d . . . . .
N50 N 0.7105(5) 0.0606(8) 0.3464(5) 0.073(4) Uani 1 1 d . . . . .
C51 C 0.7367(5) 0.0635(10) 0.3942(8) 0.079(5) Uani 1 1 d . . . . .
C52 C 0.8266(7) 0.0585(12) 0.4438(8) 0.120(4) Uani 1 1 d D . . . .
H52A H 0.820413 0.105187 0.422194 0.145 Uiso 1 1 calc R U . . .
H52B H 0.827573 0.067454 0.486117 0.145 Uiso 1 1 calc R U . . .
C53 C 0.8786(7) 0.0172(12) 0.4294(7) 0.120(4) Uani 1 1 d D . . . .
H53A H 0.908182 0.033836 0.457548 0.145 Uiso 1 1 calc R U . . .
H53B H 0.874829 -0.036281 0.434470 0.145 Uiso 1 1 calc R U . . .
O54 O 0.8881(6) 0.0318(9) 0.3718(5) 0.120(4) Uani 1 1 d D . . . .
H54 H 0.872855 0.000595 0.348895 0.181 Uiso 1 1 calc R U . . .
P1 P -0.07475(10) 0.08299(15) -0.08409(13) 0.0371(6) Uani 1 1 d . . . . .
C61 C -0.1060(4) 0.0302(6) -0.0336(5) 0.040(2) Uani 1 1 d . . . . .
C62 C -0.1031(4) 0.0524(6) 0.0243(6) 0.050(3) Uani 1 1 d . . . . .
H62 H -0.080803 0.090909 0.039423 0.059 Uiso 1 1 calc R U . . .
C63 C -0.1340(5) 0.0161(7) 0.0598(6) 0.059(3) Uani 1 1 d . . . . .
H63 H -0.131827 0.029469 0.099750 0.070 Uiso 1 1 calc R U . . .
C64 C -0.1669(5) -0.0378(7) 0.0380(7) 0.059(3) Uani 1 1 d . . . . .
H64 H -0.188785 -0.059851 0.062121 0.070 Uiso 1 1 calc R U . . .
C65 C -0.1687(5) -0.0603(7) -0.0187(7) 0.065(4) Uani 1 1 d . . . . .
H65 H -0.190826 -0.099282 -0.033071 0.078 Uiso 1 1 calc R U . . .
C66 C -0.1380(4) -0.0264(7) -0.0558(6) 0.054(3) Uani 1 1 d . . . . .
H66 H -0.139122 -0.042022 -0.095107 0.065 Uiso 1 1 calc R U . . .
C71 C -0.1215(4) 0.1470(6) -0.1184(5) 0.040(2) Uani 1 1 d . . . . .
C72 C -0.1052(4) 0.2089(7) -0.1442(6) 0.053(3) Uani 1 1 d . . . . .
H72 H -0.069690 0.217065 -0.144337 0.063 Uiso 1 1 calc R U . . .
C73 C -0.1411(5) 0.2597(7) -0.1704(7) 0.063(4) Uani 1 1 d . . . . .
H73 H -0.130162 0.302249 -0.188689 0.075 Uiso 1 1 calc R U . . .
C74 C -0.1927(5) 0.2474(8) -0.1692(6) 0.058(3) Uani 1 1 d . . . . .
H74 H -0.217192 0.281640 -0.187217 0.070 Uiso 1 1 calc R U . . .
C75 C -0.2090(4) 0.1868(7) -0.1427(6) 0.054(3) Uani 1 1 d . . . . .
H75 H -0.244447 0.179975 -0.141277 0.065 Uiso 1 1 calc R U . . .
C76 C -0.1741(4) 0.1355(6) -0.1178(5) 0.047(3) Uani 1 1 d . . . . .
H76 H -0.185568 0.092676 -0.100311 0.056 Uiso 1 1 calc R U . . .
C81 C -0.0201(4) 0.1336(5) -0.0500(5) 0.036(2) Uani 1 1 d . . . . .
C82 C 0.0281(4) 0.1226(6) -0.0682(5) 0.042(2) Uani 1 1 d . . . . .
H82 H 0.032152 0.087080 -0.097142 0.050 Uiso 1 1 calc R U . . .
C83 C 0.0696(4) 0.1643(6) -0.0430(5) 0.044(3) Uani 1 1 d . . . . .
H83 H 0.102014 0.157540 -0.055332 0.053 Uiso 1 1 calc R U . . .
C84 C 0.0643(4) 0.2153(6) -0.0005(5) 0.043(3) Uani 1 1 d . . . . .
H84 H 0.093203 0.242560 0.016866 0.052 Uiso 1 1 calc R U . . .
C85 C 0.0169(4) 0.2269(6) 0.0171(6) 0.048(3) Uani 1 1 d . . . . .
H85 H 0.013399 0.262139 0.046395 0.058 Uiso 1 1 calc R U . . .
C86 C -0.0254(4) 0.1870(6) -0.0081(5) 0.044(3) Uani 1 1 d . . . . .
H86 H -0.058053 0.196140 0.003097 0.053 Uiso 1 1 calc R U . . .
C91 C -0.0535(4) 0.0217(6) -0.1364(5) 0.042(3) Uani 1 1 d . . . . .
C92 C -0.0551(4) 0.0431(6) -0.1940(5) 0.047(3) Uani 1 1 d . . . . .
H92 H -0.070786 0.088170 -0.207033 0.056 Uiso 1 1 calc R U . . .
C93 C -0.0336(5) -0.0018(7) -0.2331(7) 0.062(4) Uani 1 1 d . . . . .
H93 H -0.034922 0.012498 -0.272711 0.075 Uiso 1 1 calc R U . . .
C94 C -0.0104(6) -0.0672(8) -0.2136(7) 0.068(4) Uani 1 1 d . . . . .
H94 H 0.004591 -0.097612 -0.239819 0.082 Uiso 1 1 calc R U . . .
C95 C -0.0091(5) -0.0880(7) -0.1561(7) 0.065(4) Uani 1 1 d . . . . .
H95 H 0.006626 -0.133113 -0.143356 0.078 Uiso 1 1 calc R U . . .
C96 C -0.0302(5) -0.0445(7) -0.1164(6) 0.052(3) Uani 1 1 d . . . . .
H96 H -0.028856 -0.059221 -0.076841 0.062 Uiso 1 1 calc R U . . .
P2 P 0.74001(9) 0.91882(14) 0.74704(12) 0.0336(6) Uani 1 1 d . . . . .
C101 C 0.6857(4) 0.8691(5) 0.7117(4) 0.033(2) Uani 1 1 d . . . . .
C102 C 0.6366(4) 0.8842(6) 0.7244(4) 0.036(2) Uani 1 1 d . . . . .
H102 H 0.631351 0.921248 0.751766 0.044 Uiso 1 1 calc R U . . .
C103 C 0.5953(4) 0.8437(6) 0.6961(5) 0.043(3) Uani 1 1 d . . . . .
H103 H 0.561859 0.852797 0.705014 0.052 Uiso 1 1 calc R U . . .
C104 C 0.6021(4) 0.7912(6) 0.6558(5) 0.044(3) Uani 1 1 d . . . . .
H104 H 0.573470 0.765271 0.636319 0.053 Uiso 1 1 calc R U . . .
C105 C 0.6505(5) 0.7760(6) 0.6434(5) 0.046(3) Uani 1 1 d . . . . .
H105 H 0.655218 0.739333 0.615543 0.056 Uiso 1 1 calc R U . . .
C106 C 0.6924(4) 0.8140(6) 0.6716(5) 0.040(2) Uani 1 1 d . . . . .
H106 H 0.725788 0.802587 0.663646 0.049 Uiso 1 1 calc R U . . .
C111 C 0.7190(4) 0.9792(5) 0.7993(5) 0.038(2) Uani 1 1 d . . . . .
C112 C 0.7239(4) 0.9607(6) 0.8583(5) 0.039(2) Uani 1 1 d . . . . .
H112 H 0.741505 0.917224 0.872050 0.047 Uiso 1 1 calc R U . . .
C113 C 0.7030(4) 1.0060(6) 0.8967(5) 0.044(3) Uani 1 1 d . . . . .
H113 H 0.706859 0.994040 0.937042 0.053 Uiso 1 1 calc R U . . .
C114 C 0.6766(4) 1.0688(6) 0.8765(6) 0.046(3) Uani 1 1 d . . . . .
H114 H 0.661460 1.098871 0.902764 0.056 Uiso 1 1 calc R U . . .
C115 C 0.6721(5) 1.0878(7) 0.8178(6) 0.056(3) Uani 1 1 d . . . . .
H115 H 0.654414 1.131237 0.804419 0.067 Uiso 1 1 calc R U . . .
C116 C 0.6930(4) 1.0443(6) 0.7790(5) 0.045(3) Uani 1 1 d . . . . .
H116 H 0.690131 1.057730 0.739016 0.054 Uiso 1 1 calc R U . . .
C121 C 0.7689(4) 0.9711(6) 0.6952(5) 0.039(2) Uani 1 1 d . . . . .
C122 C 0.8050(5) 1.0260(7) 0.7162(6) 0.051(3) Uani 1 1 d . . . . .
H122 H 0.810788 1.038174 0.756557 0.061 Uiso 1 1 calc R U . . .
C123 C 0.8318(5) 1.0618(7) 0.6773(7) 0.060(4) Uani 1 1 d . . . . .
H123 H 0.856628 1.097823 0.691259 0.072 Uiso 1 1 calc R U . . .
C124 C 0.8229(5) 1.0457(8) 0.6193(7) 0.063(4) Uani 1 1 d . . . . .
H124 H 0.841988 1.070048 0.593310 0.076 Uiso 1 1 calc R U . . .
C125 C 0.7863(5) 0.9943(7) 0.5973(6) 0.055(3) Uani 1 1 d . . . . .
H125 H 0.779254 0.984678 0.556626 0.066 Uiso 1 1 calc R U . . .
C126 C 0.7604(4) 0.9576(6) 0.6361(5) 0.044(3) Uani 1 1 d . . . . .
H126 H 0.735856 0.921688 0.621547 0.053 Uiso 1 1 calc R U . . .
C131 C 0.7847(4) 0.8528(6) 0.7806(5) 0.039(2) Uani 1 1 d . . . . .
C132 C 0.8373(4) 0.8599(7) 0.7783(5) 0.048(3) Uani 1 1 d . . . . .
H132 H 0.849880 0.900809 0.759405 0.058 Uiso 1 1 calc R U . . .
C133 C 0.8711(5) 0.8059(7) 0.8044(6) 0.057(3) Uani 1 1 d . . . . .
H133 H 0.906737 0.809857 0.802603 0.068 Uiso 1 1 calc R U . . .
C134 C 0.8527(5) 0.7473(8) 0.8324(6) 0.058(3) Uani 1 1 d . . . . .
H134 H 0.875791 0.711127 0.850029 0.070 Uiso 1 1 calc R U . . .
C135 C 0.8008(5) 0.7407(8) 0.8352(6) 0.062(4) Uani 1 1 d . . . . .
H135 H 0.788329 0.700380 0.854855 0.074 Uiso 1 1 calc R U . . .
C136 C 0.7675(5) 0.7931(7) 0.8092(6) 0.054(3) Uani 1 1 d . . . . .
H136 H 0.731976 0.788219 0.810880 0.064 Uiso 1 1 calc R U . . .
P3 P 0.58425(9) 0.39282(14) 0.08549(11) 0.0307(5) Uani 1 1 d . . . . .
C141 C 0.5536(4) 0.4413(6) 0.1385(4) 0.035(2) Uani 1 1 d . . . . .
C142 C 0.5631(4) 0.4246(6) 0.1975(5) 0.042(2) Uani 1 1 d . . . . .
H142 H 0.587008 0.387437 0.211108 0.050 Uiso 1 1 calc R U . . .
C143 C 0.5374(5) 0.4626(7) 0.2367(5) 0.049(3) Uani 1 1 d . . . . .
H143 H 0.544789 0.452929 0.277395 0.059 Uiso 1 1 calc R U . . .
C144 C 0.5013(5) 0.5143(7) 0.2160(6) 0.054(3) Uani 1 1 d . . . . .
H144 H 0.482729 0.538602 0.242607 0.064 Uiso 1 1 calc R U . . .
C145 C 0.4915(4) 0.5314(7) 0.1576(5) 0.051(3) Uani 1 1 d . . . . .
H145 H 0.466848 0.567783 0.144253 0.061 Uiso 1 1 calc R U . . .
C146 C 0.5176(4) 0.4959(6) 0.1185(5) 0.045(3) Uani 1 1 d . . . . .
H146 H 0.511329 0.508129 0.078204 0.054 Uiso 1 1 calc R U . . .
C151 C 0.6033(4) 0.4597(5) 0.0360(4) 0.030(2) Uani 1 1 d . . . . .
C152 C 0.6232(4) 0.5269(6) 0.0581(5) 0.038(2) Uani 1 1 d . . . . .
H152 H 0.623325 0.538705 0.098071 0.045 Uiso 1 1 calc R U . . .
C153 C 0.6425(4) 0.5754(6) 0.0218(5) 0.045(3) Uani 1 1 d . . . . .
H153 H 0.656297 0.620655 0.037022 0.054 Uiso 1 1 calc R U . . .
C154 C 0.6422(4) 0.5595(6) -0.0368(5) 0.040(2) Uani 1 1 d . . . . .
H154 H 0.656514 0.592986 -0.061353 0.048 Uiso 1 1 calc R U . . .
C155 C 0.6209(4) 0.4942(6) -0.0591(5) 0.039(2) Uani 1 1 d . . . . .
H155 H 0.619380 0.484097 -0.099525 0.047 Uiso 1 1 calc R U . . .
C156 C 0.6017(4) 0.4434(5) -0.0233(4) 0.034(2) Uani 1 1 d . . . . .
H156 H 0.587695 0.398362 -0.038794 0.041 Uiso 1 1 calc R U . . .
C161 C 0.6409(4) 0.3463(6) 0.1181(4) 0.036(2) Uani 1 1 d . . . . .
C162 C 0.6880(4) 0.3617(6) 0.1004(5) 0.040(2) Uani 1 1 d . . . . .
H162 H 0.690677 0.399170 0.072537 0.047 Uiso 1 1 calc R U . . .
C163 C 0.7313(4) 0.3222(7) 0.1238(6) 0.053(3) Uani 1 1 d . . . . .
H163 H 0.763357 0.332751 0.111787 0.063 Uiso 1 1 calc R U . . .
C164 C 0.7278(5) 0.2678(7) 0.1644(6) 0.058(3) Uani 1 1 d . . . . .
H164 H 0.757435 0.240673 0.179787 0.069 Uiso 1 1 calc R U . . .
C165 C 0.6814(5) 0.2527(7) 0.1826(6) 0.056(3) Uani 1 1 d . . . . .
H165 H 0.679459 0.216604 0.211710 0.068 Uiso 1 1 calc R U . . .
C166 C 0.6371(5) 0.2902(6) 0.1583(5) 0.045(3) Uani 1 1 d . . . . .
H166 H 0.604818 0.277662 0.169132 0.054 Uiso 1 1 calc R U . . .
C171 C 0.5413(4) 0.3251(5) 0.0488(4) 0.031(2) Uani 1 1 d . . . . .
C172 C 0.4883(4) 0.3327(6) 0.0449(5) 0.040(2) Uani 1 1 d . . . . .
H172 H 0.474227 0.374459 0.061196 0.048 Uiso 1 1 calc R U . . .
C173 C 0.4563(4) 0.2790(6) 0.0173(5) 0.046(3) Uani 1 1 d . . . . .
H173 H 0.420251 0.284237 0.014622 0.055 Uiso 1 1 calc R U . . .
C174 C 0.4765(4) 0.2184(6) -0.0062(5) 0.042(2) Uani 1 1 d . . . . .
H174 H 0.454418 0.181415 -0.024334 0.050 Uiso 1 1 calc R U . . .
C175 C 0.5283(5) 0.2113(6) -0.0035(5) 0.047(3) Uani 1 1 d . . . . .
H175 H 0.542070 0.169780 -0.020454 0.056 Uiso 1 1 calc R U . . .
C176 C 0.5608(4) 0.2644(6) 0.0240(5) 0.041(2) Uani 1 1 d . . . . .
H176 H 0.596789 0.259039 0.025696 0.049 Uiso 1 1 calc R U . . .

loop_
_atom_site_aniso_label
_atom_site_aniso_U_11
_atom_site_aniso_U_22
_atom_site_aniso_U_33
_atom_site_aniso_U_23
_atom_site_aniso_U_13
_atom_site_aniso_U_12
Au1 0.02500(18) 0.02872(19) 0.0586(3) -0.00999(18) 0.00707(17) -0.00086(15)
S1 0.0371(14) 0.0444(16) 0.068(2) -0.0105(14) 0.0109(13) -0.0160(12)
S2 0.0323(13) 0.0369(14) 0.0655(19) -0.0073(13) 0.0015(13) 0.0020(11)
S3 0.0370(15) 0.0552(18) 0.079(2) -0.0062(17) -0.0070(15) -0.0042(13)
S4 0.055(2) 0.119(4) 0.104(3) -0.012(3) -0.010(2) -0.048(2)
S5 0.0315(13) 0.0354(13) 0.0514(16) -0.0009(12) 0.0059(11) -0.0075(10)
S6 0.0358(13) 0.0359(13) 0.0593(18) -0.0060(13) 0.0087(12) -0.0059(11)
S7 0.0363(14) 0.0407(15) 0.0548(17) 0.0029(13) 0.0028(12) -0.0077(11)
S8 0.0366(15) 0.0484(17) 0.077(2) 0.0071(15) -0.0069(14) -0.0134(13)
C1 0.022(5) 0.037(6) 0.068(8) -0.016(5) 0.000(5) 0.002(4)
C2 0.020(5) 0.028(5) 0.098(10) -0.022(6) 0.008(5) -0.002(4)
N3 0.027(5) 0.042(5) 0.091(8) -0.020(5) -0.005(5) -0.006(4)
C4 0.028(6) 0.051(7) 0.090(10) -0.008(7) 0.000(6) -0.010(5)
C5 0.049(8) 0.078(11) 0.121(14) 0.005(10) -0.019(9) -0.020(7)
C6 0.053(9) 0.100(13) 0.096(12) -0.018(10) 0.006(8) -0.022(8)
O7 0.045(5) 0.049(5) 0.125(9) -0.007(6) 0.007(5) -0.010(4)
C8 0.024(5) 0.030(5) 0.048(6) -0.007(4) 0.009(4) -0.004(4)
C9 0.024(5) 0.023(5) 0.056(6) -0.005(4) 0.002(4) -0.004(4)
N10 0.026(4) 0.029(4) 0.054(6) 0.004(4) -0.002(4) -0.002(3)
C11 0.037(6) 0.029(5) 0.060(7) -0.001(5) 0.000(5) -0.008(4)
C12 0.041(10) 0.038(10) 0.095(16) 0.012(10) 0.028(10) -0.004(8)
C13 0.11(2) 0.053(15) 0.14(2) 0.045(15) 0.045(18) 0.010(16)
O14 0.055(9) 0.082(12) 0.22(2) 0.031(13) 0.052(12) 0.004(8)
C12B 0.06(2) 0.046(17) 0.057(19) -0.002(15) -0.009(16) -0.010(15)
C13B 0.06(2) 0.06(2) 0.11(2) -0.012(19) -0.005(19) 0.001(17)
O14B 0.055(9) 0.082(12) 0.22(2) 0.031(13) 0.052(12) 0.004(8)
Au2 0.0389(2) 0.0340(2) 0.0390(2) 0.00040(17) 0.00722(17) 0.01114(16)
S11 0.0481(15) 0.0417(14) 0.0326(13) 0.0017(11) 0.0043(11) 0.0010(12)
S12 0.0416(15) 0.0464(15) 0.0417(15) 0.0101(12) -0.0002(12) 0.0035(12)
S13 0.0464(15) 0.0441(15) 0.0401(15) 0.0025(12) 0.0004(12) 0.0052(12)
S14 0.0607(19) 0.0415(16) 0.0569(19) -0.0084(14) 0.0014(15) -0.0053(14)
S15 0.081(2) 0.0510(18) 0.0446(17) 0.0094(14) 0.0030(16) -0.0150(16)
S16 0.0395(14) 0.0377(13) 0.0406(14) 0.0007(11) 0.0056(11) 0.0060(11)
S17 0.0553(18) 0.0386(15) 0.0557(18) -0.0065(13) 0.0067(14) -0.0020(13)
S18 0.070(2) 0.0332(15) 0.092(3) -0.0142(16) 0.0194(19) -0.0060(14)
C21 0.037(5) 0.034(5) 0.040(6) 0.000(4) 0.005(4) 0.014(4)
C22 0.030(5) 0.030(5) 0.043(6) -0.009(4) 0.008(4) 0.005(4)
N23 0.040(5) 0.035(4) 0.030(4) 0.005(3) 0.006(4) 0.005(4)
C24 0.041(6) 0.042(6) 0.044(6) 0.001(5) 0.009(5) 0.010(5)
C25 0.094(7) 0.142(9) 0.088(6) 0.002(6) 0.016(6) -0.004(6)
C26 0.094(7) 0.142(9) 0.088(6) 0.002(6) 0.016(6) -0.004(6)
O27 0.094(7) 0.142(9) 0.088(6) 0.002(6) 0.016(6) -0.004(6)
C28 0.050(6) 0.031(5) 0.040(6) -0.002(4) 0.014(5) 0.007(4)
C29 0.046(6) 0.032(5) 0.043(6) -0.008(4) 0.009(5) 0.007(4)
N30 0.069(7) 0.041(6) 0.060(7) -0.003(5) 0.015(6) -0.003(5)
C31 0.049(7) 0.027(5) 0.078(9) 0.001(5) 0.023(7) 0.003(5)
C32 0.069(10) 0.059(9) 0.101(12) -0.012(8) 0.017(9) -0.007(7)
C33 0.067(10) 0.054(9) 0.113(14) -0.017(9) 0.004(9) 0.004(7)
O34 0.079(8) 0.077(8) 0.105(9) -0.002(7) 0.006(7) 0.005(6)
Au3 0.0402(2) 0.0403(2) 0.0392(2) 0.00842(18) -0.00242(17) -0.01376(17)
S21 0.077(2) 0.0387(15) 0.0349(15) -0.0003(12) -0.0107(14) 0.0046(14)
S22 0.0397(14) 0.0560(17) 0.0332(14) -0.0030(12) 0.0010(11) -0.0040(12)
S23 0.0514(16) 0.0557(17) 0.0291(13) 0.0015(12) -0.0006(12) 0.0027(13)
S24 0.090(3) 0.083(3) 0.0430(18) 0.0206(17) 0.0057(18) 0.038(2)
S25 0.0432(16) 0.076(2) 0.0530(18) 0.0184(16) 0.0135(14) 0.0114(15)
S26 0.071(2) 0.0544(19) 0.0523(19) 0.0155(15) -0.0250(16) -0.0265(16)
S27 0.046(2) 0.142(4) 0.080(3) 0.048(3) -0.0125(19) -0.023(2)
S28 0.074(3) 0.067(3) 0.157(5) 0.015(3) -0.003(3) -0.003(2)
C41 0.039(6) 0.041(6) 0.037(6) 0.010(5) 0.002(4) -0.005(4)
C42 0.055(7) 0.033(5) 0.032(5) 0.007(4) 0.000(5) -0.004(5)
N43 0.065(6) 0.042(5) 0.034(5) 0.010(4) 0.000(4) 0.002(5)
C44 0.063(8) 0.053(7) 0.036(6) 0.004(5) 0.001(6) 0.011(6)
C45 0.061(10) 0.055(9) 0.19(2) 0.019(11) -0.064(12) -0.006(7)
C46 0.043(8) 0.108(15) 0.138(18) 0.068(14) 0.013(10) 0.012(9)
O47 0.062(7) 0.173(15) 0.079(9) 0.017(9) 0.010(6) 0.025(8)
C48 0.024(5) 0.092(10) 0.073(9) 0.062(9) -0.020(6) -0.024(6)
C49 0.033(6) 0.112(13) 0.054(8) 0.040(9) 0.009(6) -0.010(7)
N50 0.061(7) 0.110(10) 0.051(7) 0.031(7) 0.019(6) 0.022(7)
C51 0.035(7) 0.102(12) 0.104(13) 0.013(10) 0.026(8) 0.005(7)
C52 0.119(8) 0.167(10) 0.087(6) -0.057(7) 0.051(6) -0.079(7)
C53 0.119(8) 0.167(10) 0.087(6) -0.057(7) 0.051(6) -0.079(7)
O54 0.119(8) 0.167(10) 0.087(6) -0.057(7) 0.051(6) -0.079(7)
P1 0.0308(13) 0.0330(13) 0.0487(16) -0.0003(12) 0.0102(12) -0.0034(10)
C61 0.028(5) 0.042(6) 0.051(7) 0.013(5) 0.010(5) -0.001(4)
C62 0.042(6) 0.044(6) 0.066(8) 0.005(6) 0.018(6) 0.004(5)
C63 0.070(9) 0.042(7) 0.071(9) 0.011(6) 0.036(7) 0.011(6)
C64 0.037(6) 0.062(8) 0.080(10) 0.026(7) 0.020(6) 0.007(6)
C65 0.050(7) 0.047(7) 0.093(11) 0.031(7) -0.004(7) -0.014(6)
C66 0.042(6) 0.058(8) 0.060(8) 0.016(6) 0.001(6) -0.013(6)
C71 0.034(5) 0.038(6) 0.050(7) 0.002(5) 0.014(5) -0.004(4)
C72 0.032(6) 0.053(7) 0.076(9) 0.015(6) 0.018(6) -0.008(5)
C73 0.049(7) 0.048(7) 0.090(11) 0.027(7) 0.011(7) -0.003(6)
C74 0.047(7) 0.067(8) 0.060(8) 0.026(7) 0.003(6) 0.006(6)
C75 0.032(6) 0.055(7) 0.073(9) 0.007(6) 0.000(6) -0.015(5)
C76 0.039(6) 0.045(6) 0.053(7) 0.005(5) -0.004(5) -0.012(5)
C81 0.029(5) 0.033(5) 0.048(6) 0.001(4) 0.011(4) -0.001(4)
C82 0.034(5) 0.041(6) 0.052(7) 0.003(5) 0.011(5) -0.002(4)
C83 0.026(5) 0.046(6) 0.063(8) 0.008(5) 0.015(5) -0.001(4)
C84 0.034(5) 0.040(6) 0.056(7) 0.000(5) 0.003(5) -0.008(4)
C85 0.039(6) 0.038(6) 0.068(8) -0.003(6) 0.009(6) 0.003(5)
C86 0.030(5) 0.038(6) 0.066(8) -0.005(5) 0.013(5) -0.003(4)
C91 0.032(5) 0.034(5) 0.058(7) -0.009(5) 0.006(5) -0.010(4)
C92 0.049(7) 0.033(6) 0.061(8) -0.006(5) 0.018(6) -0.013(5)
C93 0.070(9) 0.052(8) 0.072(9) -0.017(7) 0.034(7) -0.025(7)
C94 0.068(9) 0.062(9) 0.081(11) -0.030(8) 0.035(8) -0.011(7)
C95 0.060(8) 0.048(7) 0.088(11) -0.025(7) 0.015(8) 0.001(6)
C96 0.052(7) 0.048(7) 0.057(8) -0.009(6) 0.009(6) 0.002(5)
P2 0.0266(12) 0.0341(13) 0.0409(15) 0.0041(11) 0.0072(11) 0.0024(10)
C101 0.032(5) 0.030(5) 0.038(6) 0.007(4) 0.005(4) 0.001(4)
C102 0.038(5) 0.037(5) 0.035(5) 0.008(4) 0.011(4) -0.001(4)
C103 0.034(5) 0.041(6) 0.055(7) 0.005(5) 0.007(5) -0.005(4)
C104 0.041(6) 0.045(6) 0.045(6) 0.004(5) 0.002(5) -0.010(5)
C105 0.069(8) 0.032(6) 0.040(6) -0.001(5) 0.016(6) -0.007(5)
C106 0.041(6) 0.039(6) 0.043(6) -0.001(5) 0.013(5) 0.003(5)
C111 0.031(5) 0.031(5) 0.050(6) -0.001(5) 0.002(5) -0.003(4)
C112 0.033(5) 0.038(6) 0.047(6) 0.008(5) 0.007(5) -0.006(4)
C113 0.045(6) 0.046(6) 0.045(7) -0.006(5) 0.016(5) -0.008(5)
C114 0.033(6) 0.034(6) 0.072(8) -0.011(5) 0.009(5) -0.001(4)
C115 0.055(7) 0.046(7) 0.061(8) -0.015(6) -0.010(6) 0.001(6)
C116 0.042(6) 0.042(6) 0.048(7) -0.001(5) -0.003(5) 0.001(5)
C121 0.028(5) 0.039(6) 0.051(7) 0.009(5) 0.010(5) 0.002(4)
C122 0.048(7) 0.048(7) 0.055(7) 0.008(6) 0.004(6) -0.007(5)
C123 0.043(7) 0.047(7) 0.087(11) 0.020(7) 0.003(7) -0.015(5)
C124 0.044(7) 0.071(9) 0.080(10) 0.027(8) 0.029(7) 0.003(6)
C125 0.047(7) 0.062(8) 0.063(8) 0.011(6) 0.028(6) -0.003(6)
C126 0.038(6) 0.048(6) 0.051(7) 0.011(5) 0.019(5) 0.006(5)
C131 0.039(6) 0.041(6) 0.035(6) 0.001(5) 0.006(4) 0.010(5)
C132 0.032(6) 0.056(7) 0.059(7) 0.005(6) 0.013(5) 0.005(5)
C133 0.035(6) 0.058(8) 0.075(9) -0.013(7) 0.001(6) 0.018(6)
C134 0.059(8) 0.061(8) 0.052(7) -0.003(6) -0.001(6) 0.033(7)
C135 0.069(9) 0.056(8) 0.064(9) 0.016(7) 0.021(7) 0.023(7)
C136 0.042(6) 0.052(7) 0.070(8) 0.017(6) 0.020(6) 0.010(5)
P3 0.0291(12) 0.0360(13) 0.0281(12) -0.0021(10) 0.0077(10) -0.0024(10)
C141 0.030(5) 0.040(6) 0.036(6) -0.004(4) 0.009(4) -0.009(4)
C142 0.040(6) 0.051(6) 0.038(6) -0.005(5) 0.017(5) -0.010(5)
C143 0.059(7) 0.059(7) 0.033(6) -0.012(5) 0.021(5) -0.018(6)
C144 0.047(7) 0.062(8) 0.059(8) -0.026(6) 0.030(6) -0.007(6)
C145 0.037(6) 0.064(8) 0.052(7) -0.018(6) 0.006(5) 0.003(5)
C146 0.052(7) 0.047(6) 0.038(6) -0.008(5) 0.010(5) 0.009(5)
C151 0.033(5) 0.030(5) 0.028(5) -0.003(4) 0.005(4) 0.000(4)
C152 0.040(6) 0.037(5) 0.035(6) -0.008(4) 0.003(4) -0.005(4)
C153 0.048(6) 0.035(6) 0.052(7) -0.002(5) 0.005(5) -0.005(5)
C154 0.039(6) 0.038(6) 0.044(6) 0.009(5) 0.010(5) 0.000(4)
C155 0.040(6) 0.036(5) 0.043(6) 0.000(5) 0.014(5) -0.002(4)
C156 0.037(5) 0.030(5) 0.036(5) -0.003(4) 0.009(4) 0.004(4)
C161 0.033(5) 0.041(6) 0.037(6) 0.003(4) 0.009(4) -0.001(4)
C162 0.030(5) 0.036(5) 0.055(7) 0.007(5) 0.013(5) 0.002(4)
C163 0.028(5) 0.054(7) 0.077(9) 0.005(6) 0.009(6) -0.001(5)
C164 0.048(7) 0.058(8) 0.067(9) 0.018(7) 0.006(6) 0.011(6)
C165 0.062(8) 0.057(7) 0.051(7) 0.019(6) 0.014(6) 0.010(6)
C166 0.049(6) 0.047(6) 0.042(6) 0.014(5) 0.012(5) -0.002(5)
C171 0.035(5) 0.035(5) 0.026(5) -0.004(4) 0.012(4) -0.002(4)
C172 0.038(6) 0.042(6) 0.041(6) -0.007(5) 0.009(5) 0.004(5)
C173 0.037(6) 0.052(7) 0.047(7) 0.000(5) 0.004(5) -0.006(5)
C174 0.046(6) 0.040(6) 0.040(6) -0.002(5) 0.007(5) -0.011(5)
C175 0.056(7) 0.035(6) 0.051(7) -0.008(5) 0.012(6) -0.007(5)
C176 0.036(5) 0.033(5) 0.055(7) -0.006(5) 0.014(5) -0.001(4)

loop_
_atom_type_symbol
_atom_type_description
_atom_type_scat_dispersion_real
_atom_type_scat_dispersion_imag
_atom_type_scat_source
C C 0.0033 0.0016 'International Tables Vol C Tables 4.2.6.8 and 6.1.1.4'
H H 0.0000 0.0000 'International Tables Vol C Tables 4.2.6.8 and 6.1.1.4'
Au Au -2.0133 8.8022 'International Tables Vol C Tables 4.2.6.8 and 6.1.1.4'
N N 0.0061 0.0033 'International Tables Vol C Tables 4.2.6.8 and 6.1.1.4'
O O 0.0106 0.0060 'International Tables Vol C Tables 4.2.6.8 and 6.1.1.4'
P P 0.1023 0.0942 'International Tables Vol C Tables 4.2.6.8 and 6.1.1.4'
S S 0.1246 0.1234 'International Tables Vol C Tables 4.2.6.8 and 6.1.1.4'

loop_
_geom_angle_atom_site_label_1
_geom_angle_atom_site_label_2
_geom_angle_atom_site_label_3
_geom_angle
_geom_angle_site_symmetry_1
_geom_angle_site_symmetry_3
_geom_angle_publ_flag
S5 Au1 S1 177.88(11) . . ?
S5 Au1 S2 85.71(10) . . ?
S1 Au1 S2 92.73(11) . . ?
S5 Au1 S6 92.93(10) . . ?
S1 Au1 S6 88.62(11) . . ?
S2 Au1 S6 178.64(10) . . ?
C2 S1 Au1 98.3(4) . . ?
C1 S2 Au1 97.3(4) . . ?
C1 S3 C4 87.7(6) . . ?
C4 S4 C5 101.4(7) . . ?
C9 S5 Au1 98.7(3) . . ?
C8 S6 Au1 97.7(4) . . ?
C8 S7 C11 89.1(5) . . ?
C11 S8 C12 98.6(7) . . ?
C11 S8 C12B 102.6(11) . . ?
C2 C1 S3 111.3(8) . . ?
C2 C1 S2 126.7(9) . . ?
S3 C1 S2 121.9(8) . . ?
C1 C2 N3 116.0(12) . . ?
C1 C2 S1 124.4(8) . . ?
N3 C2 S1 119.6(10) . . ?
C4 N3 C2 109.6(11) . . ?
N3 C4 S4 128.7(10) . . ?
N3 C4 S3 115.3(9) . . ?
S4 C4 S3 115.9(9) . . ?
C6 C5 S4 110.1(12) . . ?
C6 C5 H5A 109.6 . . ?
S4 C5 H5A 109.6 . . ?
C6 C5 H5B 109.6 . . ?
S4 C5 H5B 109.6 . . ?
H5A C5 H5B 108.2 . . ?
O7 C6 C5 112.6(14) . . ?
O7 C6 H6A 109.1 . . ?
C5 C6 H6A 109.1 . . ?
O7 C6 H6B 109.1 . . ?
C5 C6 H6B 109.1 . . ?
H6A C6 H6B 107.8 . . ?
C6 O7 H7 109.5 . . ?
C9 C8 S7 108.8(7) . . ?
C9 C8 S6 127.1(8) . . ?
S7 C8 S6 124.1(6) . . ?
C8 C9 N10 117.9(9) . . ?
C8 C9 S5 123.4(7) . . ?
N10 C9 S5 118.6(8) . . ?
C11 N10 C9 109.1(9) . . ?
N10 C11 S8 127.2(8) . . ?
N10 C11 S7 115.0(7) . . ?
S8 C11 S7 117.8(7) . . ?
C13 C12 S8 110.1(16) . . ?
C13 C12 H12A 109.6 . . ?
S8 C12 H12A 109.6 . . ?
C13 C12 H12B 109.7 . . ?
S8 C12 H12B 109.6 . . ?
H12A C12 H12B 108.1 . . ?
O14 C13 C12 112(2) . . ?
O14 C13 H13A 109.3 . . ?
C12 C13 H13A 109.3 . . ?
O14 C13 H13B 109.3 . . ?
C12 C13 H13B 109.3 . . ?
H13A C13 H13B 107.9 . . ?
C13 O14 H14 109.5 . . ?
C13B C12B S8 101(3) . . ?
C13B C12B H12C 111.5 . . ?
S8 C12B H12C 111.5 . . ?
C13B C12B H12D 111.5 . . ?
S8 C12B H12D 111.5 . . ?
H12C C12B H12D 109.3 . . ?
O14B C13B C12B 111(2) . . ?
O14B C13B H13C 109.3 . . ?
C12B C13B H13C 109.3 . . ?
O14B C13B H13D 109.4 . . ?
C12B C13B H13D 109.4 . . ?
H13C C13B H13D 108.0 . . ?
C13B O14B H14B 109.5 . . ?
S15 Au2 S12 86.44(11) . . ?
S15 Au2 S11 178.58(11) . . ?
S12 Au2 S11 92.20(10) . . ?
S15 Au2 S16 92.02(11) . . ?
S12 Au2 S16 178.20(10) . . ?
S11 Au2 S16 89.34(10) . . ?
C22 S11 Au2 99.4(4) . . ?
C21 S12 Au2 99.3(4) . . ?
C21 S13 C24 89.6(5) . . ?
C24 S14 C25 100.8(8) . . ?
C29 S15 Au2 100.0(4) . . ?
C28 S16 Au2 99.2(4) . . ?
C28 S17 C31 88.9(6) . . ?
C31 S18 C32 99.8(6) . . ?
C22 C21 S13 108.8(8) . . ?
C22 C21 S12 125.5(8) . . ?
S13 C21 S12 125.7(6) . . ?
C21 C22 N23 116.8(9) . . ?
C21 C22 S11 123.6(8) . . ?
N23 C22 S11 119.6(8) . . ?
C24 N23 C22 109.8(9) . . ?
N23 C24 S13 115.0(8) . . ?
N23 C24 S14 123.8(8) . . ?
S13 C24 S14 121.2(7) . . ?
C26 C25 S14 104.0(15) . . ?
C26 C25 H25A 111.0 . . ?
S14 C25 H25A 111.0 . . ?
C26 C25 H25B 111.0 . . ?
S14 C25 H25B 111.0 . . ?
H25A C25 H25B 109.0 . . ?
O27 C26 C25 105.9(17) . . ?
O27 C26 H26A 110.6 . . ?
C25 C26 H26A 110.6 . . ?
O27 C26 H26B 110.5 . . ?
C25 C26 H26B 110.6 . . ?
H26A C26 H26B 108.7 . . ?
C26 O27 H27 109.5 . . ?
C29 C28 S17 108.6(8) . . ?
C29 C28 S16 125.1(9) . . ?
S17 C28 S16 126.3(6) . . ?
C28 C29 N30 117.3(10) . . ?
C28 C29 S15 123.6(9) . . ?
N30 C29 S15 119.1(9) . . ?
C31 N30 C29 108.8(10) . . ?
N30 C31 S17 116.4(9) . . ?
N30 C31 S18 124.4(10) . . ?
S17 C31 S18 119.2(8) . . ?
C33 C32 S18 111.0(12) . . ?
C33 C32 H32A 109.4 . . ?
S18 C32 H32A 109.4 . . ?
C33 C32 H32B 109.4 . . ?
S18 C32 H32B 109.4 . . ?
H32A C32 H32B 108.0 . . ?
O34 C33 C32 114.2(13) . . ?
O34 C33 H33A 108.7 . . ?
C32 C33 H33A 108.7 . . ?
O34 C33 H33B 108.7 . . ?
C32 C33 H33B 108.7 . . ?
H33A C33 H33B 107.6 . . ?
C33 O34 H34 109.5 . . ?
S21 Au3 S26 88.09(13) . . ?
S21 Au3 S25 176.56(12) . . ?
S26 Au3 S25 91.80(14) . . ?
S21 Au3 S22 92.12(10) . . ?
S26 Au3 S22 177.42(11) . . ?
S25 Au3 S22 88.15(11) . . ?
C42 S21 Au3 100.0(4) . . ?
C41 S22 Au3 98.6(4) . . ?
C41 S23 C44 89.6(6) . . ?
C45 S24 C44 101.7(7) . . ?
C49 S25 Au3 99.8(6) . . ?
C48 S26 Au3 97.7(5) . . ?
C48 S27 C51 88.2(9) . . ?
C52 S28 C51 89.1(10) . . ?
C42 C41 S23 109.6(8) . . ?
C42 C41 S22 125.6(8) . . ?
S23 C41 S22 124.8(7) . . ?
C41 C42 N43 115.2(9) . . ?
C41 C42 S21 123.6(9) . . ?
N43 C42 S21 121.2(8) . . ?
C44 N43 C42 111.2(10) . . ?
N43 C44 S23 114.4(9) . . ?
N43 C44 S24 124.9(10) . . ?
S23 C44 S24 120.5(7) . . ?
C46 C45 S24 113.3(11) . . ?
C46 C45 H45A 108.9 . . ?
S24 C45 H45A 108.9 . . ?
C46 C45 H45B 108.9 . . ?
S24 C45 H45B 108.9 . . ?
H45A C45 H45B 107.7 . . ?
O47 C46 C45 113.6(14) . . ?
O47 C46 H46A 108.8 . . ?
C45 C46 H46A 108.8 . . ?
O47 C46 H46B 108.8 . . ?
C45 C46 H46B 108.8 . . ?
H46A C46 H46B 107.7 . . ?
C46 O47 H47 109.5 . . ?
C49 C48 S27 109.1(12) . . ?
C49 C48 S26 127.2(9) . . ?
S27 C48 S26 123.6(11) . . ?
C48 C49 N50 117.5(12) . . ?
C48 C49 S25 123.4(12) . . ?
N50 C49 S25 119.0(13) . . ?
C51 N50 C49 109.3(14) . . ?
N50 C51 S27 115.8(13) . . ?
N50 C51 S28 120.7(15) . . ?
S27 C51 S28 123.2(11) . . ?
C53 C52 S28 98.6(12) . . ?
C53 C52 H52A 112.0 . . ?
S28 C52 H52A 112.0 . . ?
C53 C52 H52B 112.0 . . ?
S28 C52 H52B 112.0 . . ?
H52A C52 H52B 109.7 . . ?
O54 C53 C52 111.9(16) . . ?
O54 C53 H53A 109.2 . . ?
C52 C53 H53A 109.2 . . ?
O54 C53 H53B 109.2 . . ?
C52 C53 H53B 109.2 . . ?
H53A C53 H53B 107.9 . . ?
C53 O54 H54 109.5 . . ?
C81 P1 C91 107.8(5) . . ?
C81 P1 C71 108.4(5) . . ?
C91 P1 C71 111.6(5) . . ?
C81 P1 C61 113.8(5) . . ?
C91 P1 C61 108.7(5) . . ?
C71 P1 C61 106.5(5) . . ?
C66 C61 C62 121.3(10) . . ?
C66 C61 P1 117.9(9) . . ?
C62 C61 P1 120.2(9) . . ?
C61 C62 C63 118.1(12) . . ?
C61 C62 H62 120.9 . . ?
C63 C62 H62 120.9 . . ?
C64 C63 C62 121.1(13) . . ?
C64 C63 H63 119.4 . . ?
C62 C63 H63 119.4 . . ?
C63 C64 C65 120.3(12) . . ?
C63 C64 H64 119.9 . . ?
C65 C64 H64 119.9 . . ?
C64 C65 C66 120.7(13) . . ?
C64 C65 H65 119.6 . . ?
C66 C65 H65 119.6 . . ?
C61 C66 C65 118.3(13) . . ?
C61 C66 H66 120.8 . . ?
C65 C66 H66 120.8 . . ?
C72 C71 C76 119.9(10) . . ?
C72 C71 P1 119.2(8) . . ?
C76 C71 P1 120.9(8) . . ?
C71 C72 C73 119.8(10) . . ?
C71 C72 H72 120.1 . . ?
C73 C72 H72 120.1 . . ?
C74 C73 C72 119.4(11) . . ?
C74 C73 H73 120.3 . . ?
C72 C73 H73 120.3 . . ?
C75 C74 C73 120.9(12) . . ?
C75 C74 H74 119.5 . . ?
C73 C74 H74 119.5 . . ?
C74 C75 C76 120.3(11) . . ?
C74 C75 H75 119.9 . . ?
C76 C75 H75 119.9 . . ?
C75 C76 C71 119.6(10) . . ?
C75 C76 H76 120.2 . . ?
C71 C76 H76 120.2 . . ?
C86 C81 C82 119.6(10) . . ?
C86 C81 P1 120.5(7) . . ?
C82 C81 P1 119.8(8) . . ?
C83 C82 C81 119.0(10) . . ?
C83 C82 H82 120.5 . . ?
C81 C82 H82 120.5 . . ?
C84 C83 C82 121.0(10) . . ?
C84 C83 H83 119.5 . . ?
C82 C83 H83 119.5 . . ?
C83 C84 C85 120.1(10) . . ?
C83 C84 H84 119.9 . . ?
C85 C84 H84 119.9 . . ?
C84 C85 C86 120.1(11) . . ?
C84 C85 H85 119.9 . . ?
C86 C85 H85 119.9 . . ?
C85 C86 C81 120.0(10) . . ?
C85 C86 H86 120.0 . . ?
C81 C86 H86 120.0 . . ?
C92 C91 C96 120.8(11) . . ?
C92 C91 P1 120.3(9) . . ?
C96 C91 P1 118.6(9) . . ?
C91 C92 C93 119.9(12) . . ?
C91 C92 H92 120.1 . . ?
C93 C92 H92 120.1 . . ?
C94 C93 C92 119.7(14) . . ?
C94 C93 H93 120.1 . . ?
C92 C93 H93 120.1 . . ?
C95 C94 C93 119.9(13) . . ?
C95 C94 H94 120.1 . . ?
C93 C94 H94 120.1 . . ?
C94 C95 C96 121.7(14) . . ?
C94 C95 H95 119.2 . . ?
C96 C95 H95 119.2 . . ?
C95 C96 C91 118.1(13) . . ?
C95 C96 H96 120.9 . . ?
C91 C96 H96 120.9 . . ?
C111 P2 C131 112.0(5) . . ?
C111 P2 C121 109.3(5) . . ?
C131 P2 C121 109.4(5) . . ?
C111 P2 C101 108.4(5) . . ?
C131 P2 C101 107.0(5) . . ?
C121 P2 C101 110.8(5) . . ?
C102 C101 C106 119.5(10) . . ?
C102 C101 P2 120.7(8) . . ?
C106 C101 P2 119.9(8) . . ?
C101 C102 C103 118.7(10) . . ?
C101 C102 H102 120.6 . . ?
C103 C102 H102 120.6 . . ?
C104 C103 C102 121.3(10) . . ?
C104 C103 H103 119.4 . . ?
C102 C103 H103 119.4 . . ?
C103 C104 C105 120.2(10) . . ?
C103 C104 H104 119.9 . . ?
C105 C104 H104 119.9 . . ?
C104 C105 C106 120.0(10) . . ?
C104 C105 H105 120.0 . . ?
C106 C105 H105 120.0 . . ?
C105 C106 C101 120.3(10) . . ?
C105 C106 H106 119.8 . . ?
C101 C106 H106 119.8 . . ?
C112 C111 C116 120.1(10) . . ?
C112 C111 P2 121.3(8) . . ?
C116 C111 P2 118.4(9) . . ?
C113 C112 C111 119.6(10) . . ?
C113 C112 H112 120.2 . . ?
C111 C112 H112 120.2 . . ?
C112 C113 C114 120.2(11) . . ?
C112 C113 H113 119.9 . . ?
C114 C113 H113 119.9 . . ?
C113 C114 C115 120.2(11) . . ?
C113 C114 H114 119.9 . . ?
C115 C114 H114 119.9 . . ?
C116 C115 C114 120.7(12) . . ?
C116 C115 H115 119.6 . . ?
C114 C115 H115 119.6 . . ?
C115 C116 C111 119.2(11) . . ?
C115 C116 H116 120.4 . . ?
C111 C116 H116 120.4 . . ?
C126 C121 C122 118.1(10) . . ?
C126 C121 P2 123.3(8) . . ?
C122 C121 P2 118.5(9) . . ?
C123 C122 C121 119.4(12) . . ?
C123 C122 H122 120.3 . . ?
C121 C122 H122 120.3 . . ?
C124 C123 C122 120.4(12) . . ?
C124 C123 H123 119.8 . . ?
C122 C123 H123 119.8 . . ?
C123 C124 C125 121.3(12) . . ?
C123 C124 H124 119.4 . . ?
C125 C124 H124 119.4 . . ?
C126 C125 C124 118.2(13) . . ?
C126 C125 H125 120.9 . . ?
C124 C125 H125 120.9 . . ?
C121 C126 C125 122.5(12) . . ?
C121 C126 H126 118.7 . . ?
C125 C126 H126 118.7 . . ?
C136 C131 C132 119.1(10) . . ?
C136 C131 P2 119.8(8) . . ?
C132 C131 P2 121.1(9) . . ?
C131 C132 C133 119.3(11) . . ?
C131 C132 H132 120.3 . . ?
C133 C132 H132 120.3 . . ?
C134 C133 C132 120.1(11) . . ?
C134 C133 H133 120.0 . . ?
C132 C133 H133 120.0 . . ?
C133 C134 C135 120.6(11) . . ?
C133 C134 H134 119.7 . . ?
C135 C134 H134 119.7 . . ?
C136 C135 C134 119.4(13) . . ?
C136 C135 H135 120.3 . . ?
C134 C135 H135 120.3 . . ?
C135 C136 C131 121.5(12) . . ?
C135 C136 H136 119.2 . . ?
C131 C136 H136 119.2 . . ?
C161 P3 C151 107.3(5) . . ?
C161 P3 C141 112.2(5) . . ?
C151 P3 C141 107.3(5) . . ?
C161 P3 C171 107.7(5) . . ?
C151 P3 C171 112.4(4) . . ?
C141 P3 C171 110.1(4) . . ?
C142 C141 C146 119.8(10) . . ?
C142 C141 P3 122.0(8) . . ?
C146 C141 P3 118.2(8) . . ?
C141 C142 C143 119.9(11) . . ?
C141 C142 H142 120.1 . . ?
C143 C142 H142 120.1 . . ?
C144 C143 C142 119.4(11) . . ?
C144 C143 H143 120.3 . . ?
C142 C143 H143 120.3 . . ?
C145 C144 C143 121.2(10) . . ?
C145 C144 H144 119.4 . . ?
C143 C144 H144 119.4 . . ?
C144 C145 C146 120.0(12) . . ?
C144 C145 H145 120.0 . . ?
C146 C145 H145 120.0 . . ?
C145 C146 C141 119.6(11) . . ?
C145 C146 H146 120.2 . . ?
C141 C146 H146 120.2 . . ?
C156 C151 C152 120.0(9) . . ?
C156 C151 P3 120.7(7) . . ?
C152 C151 P3 119.1(7) . . ?
C153 C152 C151 119.7(10) . . ?
C153 C152 H152 120.2 . . ?
C151 C152 H152 120.2 . . ?
C152 C153 C154 121.1(10) . . ?
C152 C153 H153 119.5 . . ?
C154 C153 H153 119.5 . . ?
C155 C154 C153 119.3(10) . . ?
C155 C154 H154 120.4 . . ?
C153 C154 H154 120.4 . . ?
C154 C155 C156 121.1(10) . . ?
C154 C155 H155 119.5 . . ?
C156 C155 H155 119.5 . . ?
C155 C156 C151 118.8(9) . . ?
C155 C156 H156 120.6 . . ?
C151 C156 H156 120.6 . . ?
C162 C161 C166 119.8(10) . . ?
C162 C161 P3 120.5(8) . . ?
C166 C161 P3 119.4(8) . . ?
C163 C162 C161 119.8(10) . . ?
C163 C162 H162 120.1 . . ?
C161 C162 H162 120.1 . . ?
C164 C163 C162 120.5(11) . . ?
C164 C163 H163 119.7 . . ?
C162 C163 H163 119.7 . . ?
C163 C164 C165 120.0(11) . . ?
C163 C164 H164 120.0 . . ?
C165 C164 H164 120.0 . . ?
C164 C165 C166 120.5(11) . . ?
C164 C165 H165 119.8 . . ?
C166 C165 H165 119.8 . . ?
C161 C166 C165 119.2(11) . . ?
C161 C166 H166 120.4 . . ?
C165 C166 H166 120.4 . . ?
C176 C171 C172 119.0(9) . . ?
C176 C171 P3 119.8(8) . . ?
C172 C171 P3 121.2(8) . . ?
C173 C172 C171 119.8(10) . . ?
C173 C172 H172 120.1 . . ?
C171 C172 H172 120.1 . . ?
C174 C173 C172 120.3(10) . . ?
C174 C173 H173 119.8 . . ?
C172 C173 H173 119.8 . . ?
C175 C174 C173 120.1(10) . . ?
C175 C174 H174 119.9 . . ?
C173 C174 H174 119.9 . . ?
C174 C175 C176 120.2(11) . . ?
C174 C175 H175 119.9 . . ?
C176 C175 H175 119.9 . . ?
C171 C176 C175 120.5(10) . . ?
C171 C176 H176 119.8 . . ?
C175 C176 H176 119.8 . . ?

loop_
_geom_bond_atom_site_label_1
_geom_bond_atom_site_label_2
_geom_bond_distance
_geom_bond_site_symmetry_2
_geom_bond_publ_flag
Au1 S5 2.324(3) . ?
Au1 S1 2.326(3) . ?
Au1 S2 2.328(3) . ?
Au1 S6 2.331(3) . ?
S1 C2 1.759(14) . ?
S2 C1 1.757(11) . ?
S3 C1 1.736(11) . ?
S3 C4 1.761(14) . ?
S4 C4 1.735(12) . ?
S4 C5 1.802(18) . ?
S5 C9 1.765(11) . ?
S6 C8 1.740(9) . ?
S7 C8 1.735(10) . ?
S7 C11 1.755(11) . ?
S8 C11 1.742(10) . ?
S8 C12 1.842(19) . ?
S8 C12B 1.87(4) . ?
C1 C2 1.325(17) . ?
C2 N3 1.406(13) . ?
N3 C4 1.299(17) . ?
C5 C6 1.50(2) . ?
C5 H5A 0.9900 . ?
C5 H5B 0.9900 . ?
C6 O7 1.406(18) . ?
C6 H6A 0.9900 . ?
C6 H6B 0.9900 . ?
O7 H7 0.8400 . ?
C8 C9 1.351(14) . ?
C9 N10 1.386(12) . ?
N10 C11 1.308(14) . ?
C12 C13 1.488(15) . ?
C12 H12A 0.9900 . ?
C12 H12B 0.9900 . ?
C13 O14 1.38(2) . ?
C13 H13A 0.9900 . ?
C13 H13B 0.9900 . ?
O14 H14 0.8400 . ?
C12B C13B 1.497(16) . ?
C12B H12C 0.9900 . ?
C12B H12D 0.9900 . ?
C13B O14B 1.39(2) . ?
C13B H13C 0.9900 . ?
C13B H13D 0.9900 . ?
O14B H14B 0.8400 . ?
Au2 S15 2.310(3) . ?
Au2 S12 2.325(3) . ?
Au2 S11 2.326(3) . ?
Au2 S16 2.329(3) . ?
S11 C22 1.762(10) . ?
S12 C21 1.737(11) . ?
S13 C21 1.725(11) . ?
S13 C24 1.729(11) . ?
S14 C24 1.754(12) . ?
S14 C25 1.85(2) . ?
S15 C29 1.750(12) . ?
S16 C28 1.742(11) . ?
S17 C28 1.719(12) . ?
S17 C31 1.745(12) . ?
S18 C31 1.762(12) . ?
S18 C32 1.835(16) . ?
C21 C22 1.369(14) . ?
C22 N23 1.373(13) . ?
N23 C24 1.313(13) . ?
C25 C26 1.55(3) . ?
C25 H25A 0.9900 . ?
C25 H25B 0.9900 . ?
C26 O27 1.38(2) . ?
C26 H26A 0.9900 . ?
C26 H26B 0.9900 . ?
O27 H27 0.8400 . ?
C28 C29 1.367(15) . ?
C29 N30 1.387(15) . ?
N30 C31 1.280(16) . ?
C32 C33 1.50(2) . ?
C32 H32A 0.9900 . ?
C32 H32B 0.9900 . ?
C33 O34 1.423(19) . ?
C33 H33A 0.9900 . ?
C33 H33B 0.9900 . ?
O34 H34 0.8400 . ?
Au3 S21 2.317(3) . ?
Au3 S26 2.319(3) . ?
Au3 S25 2.327(3) . ?
Au3 S22 2.334(3) . ?
S21 C42 1.738(11) . ?
S22 C41 1.745(11) . ?
S23 C41 1.720(11) . ?
S23 C44 1.728(12) . ?
S24 C45 1.68(2) . ?
S24 C44 1.737(12) . ?
S25 C49 1.734(14) . ?
S26 C48 1.764(17) . ?
S27 C48 1.742(11) . ?
S27 C51 1.806(19) . ?
S28 C52 1.731(17) . ?
S28 C51 1.809(17) . ?
C41 C42 1.370(15) . ?
C42 N43 1.376(14) . ?
N43 C44 1.305(14) . ?
C45 C46 1.60(3) . ?
C45 H45A 0.9900 . ?
C45 H45B 0.9900 . ?
C46 O47 1.37(2) . ?
C46 H46A 0.9900 . ?
C46 H46B 0.9900 . ?
O47 H47 0.8400 . ?
C48 C49 1.31(2) . ?
C49 N50 1.458(19) . ?
N50 C51 1.22(2) . ?
C52 C53 1.640(17) . ?
C52 H52A 0.9900 . ?
C52 H52B 0.9900 . ?
C53 O54 1.419(15) . ?
C53 H53A 0.9900 . ?
C53 H53B 0.9900 . ?
O54 H54 0.8400 . ?
P1 C81 1.798(10) . ?
P1 C91 1.798(11) . ?
P1 C71 1.799(11) . ?
P1 C61 1.805(10) . ?
C61 C66 1.387(16) . ?
C61 C62 1.392(17) . ?
C62 C63 1.405(16) . ?
C62 H62 0.9500 . ?
C63 C64 1.362(19) . ?
C63 H63 0.9500 . ?
C64 C65 1.37(2) . ?
C64 H64 0.9500 . ?
C65 C66 1.408(17) . ?
C65 H65 0.9500 . ?
C66 H66 0.9500 . ?
C71 C72 1.376(15) . ?
C71 C76 1.407(14) . ?
C72 C73 1.400(17) . ?
C72 H72 0.9500 . ?
C73 C74 1.386(17) . ?
C73 H73 0.9500 . ?
C74 C75 1.365(17) . ?
C74 H74 0.9500 . ?
C75 C76 1.379(16) . ?
C75 H75 0.9500 . ?
C76 H76 0.9500 . ?
C81 C86 1.397(15) . ?
C81 C82 1.411(14) . ?
C82 C83 1.391(15) . ?
C82 H82 0.9500 . ?
C83 C84 1.376(16) . ?
C83 H83 0.9500 . ?
C84 C85 1.388(15) . ?
C84 H84 0.9500 . ?
C85 C86 1.389(15) . ?
C85 H85 0.9500 . ?
C86 H86 0.9500 . ?
C91 C92 1.387(16) . ?
C91 C96 1.404(16) . ?
C92 C93 1.400(17) . ?
C92 H92 0.9500 . ?
C93 C94 1.39(2) . ?
C93 H93 0.9500 . ?
C94 C95 1.38(2) . ?
C94 H94 0.9500 . ?
C95 C96 1.392(17) . ?
C95 H95 0.9500 . ?
C96 H96 0.9500 . ?
P2 C111 1.785(11) . ?
P2 C131 1.785(10) . ?
P2 C121 1.788(11) . ?
P2 C101 1.791(10) . ?
C101 C102 1.398(14) . ?
C101 C106 1.398(14) . ?
C102 C103 1.400(15) . ?
C102 H102 0.9500 . ?
C103 C104 1.367(16) . ?
C103 H103 0.9500 . ?
C104 C105 1.379(16) . ?
C104 H104 0.9500 . ?
C105 C106 1.386(16) . ?
C105 H105 0.9500 . ?
C106 H106 0.9500 . ?
C111 C112 1.395(15) . ?
C111 C116 1.418(15) . ?
C112 C113 1.387(15) . ?
C112 H112 0.9500 . ?
C113 C114 1.388(16) . ?
C113 H113 0.9500 . ?
C114 C115 1.391(18) . ?
C114 H114 0.9500 . ?
C115 C116 1.373(17) . ?
C115 H115 0.9500 . ?
C116 H116 0.9500 . ?
C121 C126 1.377(16) . ?
C121 C122 1.421(15) . ?
C122 C123 1.388(17) . ?
C122 H122 0.9500 . ?
C123 C124 1.36(2) . ?
C123 H123 0.9500 . ?
C124 C125 1.389(19) . ?
C124 H124 0.9500 . ?
C125 C126 1.379(15) . ?
C125 H125 0.9500 . ?
C126 H126 0.9500 . ?
C131 C136 1.385(16) . ?
C131 C132 1.402(15) . ?
C132 C133 1.407(16) . ?
C132 H132 0.9500 . ?
C133 C134 1.375(19) . ?
C133 H133 0.9500 . ?
C134 C135 1.387(19) . ?
C134 H134 0.9500 . ?
C135 C136 1.377(16) . ?
C135 H135 0.9500 . ?
C136 H136 0.9500 . ?
P3 C161 1.789(10) . ?
P3 C151 1.796(10) . ?
P3 C141 1.799(10) . ?
P3 C171 1.806(10) . ?
C141 C142 1.386(15) . ?
C141 C146 1.409(15) . ?
C142 C143 1.396(15) . ?
C142 H142 0.9500 . ?
C143 C144 1.378(18) . ?
C143 H143 0.9500 . ?
C144 C145 1.377(18) . ?
C144 H144 0.9500 . ?
C145 C146 1.377(15) . ?
C145 H145 0.9500 . ?
C146 H146 0.9500 . ?
C151 C156 1.400(13) . ?
C151 C152 1.402(13) . ?
C152 C153 1.369(15) . ?
C152 H152 0.9500 . ?
C153 C154 1.387(15) . ?
C153 H153 0.9500 . ?
C154 C155 1.385(15) . ?
C154 H154 0.9500 . ?
C155 C156 1.388(14) . ?
C155 H155 0.9500 . ?
C156 H156 0.9500 . ?
C161 C162 1.394(13) . ?
C161 C166 1.399(14) . ?
C162 C163 1.392(15) . ?
C162 H162 0.9500 . ?
C163 C164 1.378(17) . ?
C163 H163 0.9500 . ?
C164 C165 1.382(18) . ?
C164 H164 0.9500 . ?
C165 C166 1.400(16) . ?
C165 H165 0.9500 . ?
C166 H166 0.9500 . ?
C171 C176 1.382(14) . ?
C171 C172 1.395(14) . ?
C172 C173 1.388(15) . ?
C172 H172 0.9500 . ?
C173 C174 1.375(16) . ?
C173 H173 0.9500 . ?
C174 C175 1.366(16) . ?
C174 H174 0.9500 . ?
C175 C176 1.387(15) . ?
C175 H175 0.9500 . ?
C176 H176 0.9500 . ?

loop_
_geom_torsion_atom_site_label_1
_geom_torsion_atom_site_label_2
_geom_torsion_atom_site_label_3
_geom_torsion_atom_site_label_4
_geom_torsion
_geom_torsion_site_symmetry_1
_geom_torsion_site_symmetry_2
_geom_torsion_site_symmetry_3
_geom_torsion_site_symmetry_4
_geom_torsion_publ_flag
C4 S3 C1 C2 0.9(9) . . . . ?
C4 S3 C1 S2 -177.1(7) . . . . ?
Au1 S2 C1 C2 7.0(10) . . . . ?
Au1 S2 C1 S3 -175.3(6) . . . . ?
S3 C1 C2 N3 -1.7(12) . . . . ?
S2 C1 C2 N3 176.2(8) . . . . ?
S3 C1 C2 S1 179.1(6) . . . . ?
S2 C1 C2 S1 -3.0(15) . . . . ?
Au1 S1 C2 C1 -3.1(10) . . . . ?
Au1 S1 C2 N3 177.7(8) . . . . ?
C1 C2 N3 C4 1.7(14) . . . . ?
S1 C2 N3 C4 -179.1(9) . . . . ?
C2 N3 C4 S4 -179.8(10) . . . . ?
C2 N3 C4 S3 -0.9(13) . . . . ?
C5 S4 C4 N3 4.2(15) . . . . ?
C5 S4 C4 S3 -174.7(8) . . . . ?
C1 S3 C4 N3 0.0(10) . . . . ?
C1 S3 C4 S4 179.1(8) . . . . ?
C4 S4 C5 C6 125.2(12) . . . . ?
S4 C5 C6 O7 57.0(17) . . . . ?
C11 S7 C8 C9 -1.5(8) . . . . ?
C11 S7 C8 S6 176.4(7) . . . . ?
Au1 S6 C8 C9 -3.0(9) . . . . ?
Au1 S6 C8 S7 179.5(6) . . . . ?
S7 C8 C9 N10 1.5(11) . . . . ?
S6 C8 C9 N10 -176.2(7) . . . . ?
S7 C8 C9 S5 178.2(6) . . . . ?
S6 C8 C9 S5 0.4(14) . . . . ?
Au1 S5 C9 C8 2.5(9) . . . . ?
Au1 S5 C9 N10 179.1(7) . . . . ?
C8 C9 N10 C11 -0.6(13) . . . . ?
S5 C9 N10 C11 -177.5(8) . . . . ?
C9 N10 C11 S8 -178.6(8) . . . . ?
C9 N10 C11 S7 -0.6(11) . . . . ?
C12 S8 C11 N10 53.6(13) . . . . ?
C12B S8 C11 N10 -8.0(14) . . . . ?
C12 S8 C11 S7 -124.4(9) . . . . ?
C12B S8 C11 S7 174.1(10) . . . . ?
C8 S7 C11 N10 1.2(9) . . . . ?
C8 S7 C11 S8 179.4(7) . . . . ?
C11 S8 C12 C13 -117.1(19) . . . . ?
S8 C12 C13 O14 -67(3) . . . . ?
C11 S8 C12B C13B 84.8(18) . . . . ?
S8 C12B C13B O14B 87(4) . . . . ?
C24 S13 C21 C22 -0.1(8) . . . . ?
C24 S13 C21 S12 178.2(7) . . . . ?
Au2 S12 C21 C22 1.8(9) . . . . ?
Au2 S12 C21 S13 -176.3(6) . . . . ?
S13 C21 C22 N23 -0.3(11) . . . . ?
S12 C21 C22 N23 -178.6(7) . . . . ?
S13 C21 C22 S11 177.1(5) . . . . ?
S12 C21 C22 S11 -1.2(13) . . . . ?
Au2 S11 C22 C21 -0.2(9) . . . . ?
Au2 S11 C22 N23 177.2(7) . . . . ?
C21 C22 N23 C24 0.7(12) . . . . ?
S11 C22 N23 C24 -176.8(7) . . . . ?
C22 N23 C24 S13 -0.8(11) . . . . ?
C22 N23 C24 S14 175.3(7) . . . . ?
C21 S13 C24 N23 0.6(8) . . . . ?
C21 S13 C24 S14 -175.7(7) . . . . ?
C25 S14 C24 N23 105.2(11) . . . . ?
C25 S14 C24 S13 -78.9(9) . . . . ?
C24 S14 C25 C26 171.4(12) . . . . ?
S14 C25 C26 O27 -82.0(18) . . . . ?
C31 S17 C28 C29 0.0(8) . . . . ?
C31 S17 C28 S16 179.4(8) . . . . ?
Au2 S16 C28 C29 -2.2(10) . . . . ?
Au2 S16 C28 S17 178.5(6) . . . . ?
S17 C28 C29 N30 0.7(12) . . . . ?
S16 C28 C29 N30 -178.7(8) . . . . ?
S17 C28 C29 S15 -176.8(6) . . . . ?
S16 C28 C29 S15 3.8(14) . . . . ?
Au2 S15 C29 C28 -2.8(9) . . . . ?
Au2 S15 C29 N30 179.7(8) . . . . ?
C28 C29 N30 C31 -1.2(14) . . . . ?
S15 C29 N30 C31 176.4(8) . . . . ?
C29 N30 C31 S17 1.2(13) . . . . ?
C29 N30 C31 S18 -175.2(8) . . . . ?
C28 S17 C31 N30 -0.8(10) . . . . ?
C28 S17 C31 S18 175.8(7) . . . . ?
C32 S18 C31 N30 -82.5(12) . . . . ?
C32 S18 C31 S17 101.2(9) . . . . ?
C31 S18 C32 C33 -77.1(12) . . . . ?
S18 C32 C33 O34 -61.0(16) . . . . ?
C44 S23 C41 C42 0.5(9) . . . . ?
C44 S23 C41 S22 179.6(8) . . . . ?
Au3 S22 C41 C42 -2.0(10) . . . . ?
Au3 S22 C41 S23 179.0(6) . . . . ?
S23 C41 C42 N43 -0.4(12) . . . . ?
S22 C41 C42 N43 -179.5(8) . . . . ?
S23 C41 C42 S21 179.7(6) . . . . ?
S22 C41 C42 S21 0.6(14) . . . . ?
Au3 S21 C42 C41 1.3(10) . . . . ?
Au3 S21 C42 N43 -178.7(8) . . . . ?
C41 C42 N43 C44 -0.1(14) . . . . ?
S21 C42 N43 C44 179.9(9) . . . . ?
C42 N43 C44 S23 0.5(13) . . . . ?
C42 N43 C44 S24 -174.3(9) . . . . ?
C41 S23 C44 N43 -0.6(10) . . . . ?
C41 S23 C44 S24 174.5(9) . . . . ?
C45 S24 C44 N43 -79.9(14) . . . . ?
C45 S24 C44 S23 105.6(11) . . . . ?
C44 S24 C45 C46 75.8(13) . . . . ?
S24 C45 C46 O47 58.8(17) . . . . ?
C51 S27 C48 C49 -0.2(10) . . . . ?
C51 S27 C48 S26 176.2(8) . . . . ?
Au3 S26 C48 C49 1.1(12) . . . . ?
Au3 S26 C48 S27 -174.6(6) . . . . ?
S27 C48 C49 N50 -1.8(14) . . . . ?
S26 C48 C49 N50 -178.0(9) . . . . ?
S27 C48 C49 S25 176.9(7) . . . . ?
S26 C48 C49 S25 0.6(17) . . . . ?
Au3 S25 C49 C48 -2.0(12) . . . . ?
Au3 S25 C49 N50 176.6(9) . . . . ?
C48 C49 N50 C51 3.6(18) . . . . ?
S25 C49 N50 C51 -175.1(11) . . . . ?
C49 N50 C51 S27 -3.6(17) . . . . ?
C49 N50 C51 S28 170.5(10) . . . . ?
C48 S27 C51 N50 2.5(13) . . . . ?
C48 S27 C51 S28 -171.5(10) . . . . ?
C52 S28 C51 N50 135.9(14) . . . . ?
C52 S28 C51 S27 -50.4(11) . . . . ?
C51 S28 C52 C53 -145.2(12) . . . . ?
S28 C52 C53 O54 87.2(15) . . . . ?
C81 P1 C61 C66 -161.1(9) . . . . ?
C91 P1 C61 C66 -40.9(10) . . . . ?
C71 P1 C61 C66 79.5(10) . . . . ?
C81 P1 C61 C62 27.1(10) . . . . ?
C91 P1 C61 C62 147.3(9) . . . . ?
C71 P1 C61 C62 -92.2(9) . . . . ?
C66 C61 C62 C63 -0.7(17) . . . . ?
P1 C61 C62 C63 170.8(9) . . . . ?
C61 C62 C63 C64 -1.8(18) . . . . ?
C62 C63 C64 C65 3.3(19) . . . . ?
C63 C64 C65 C66 -2(2) . . . . ?
C62 C61 C66 C65 1.5(17) . . . . ?
P1 C61 C66 C65 -170.1(9) . . . . ?
C64 C65 C66 C61 0.0(19) . . . . ?
C81 P1 C71 C72 36.4(11) . . . . ?
C91 P1 C71 C72 -82.3(11) . . . . ?
C61 P1 C71 C72 159.2(10) . . . . ?
C81 P1 C71 C76 -142.0(10) . . . . ?
C91 P1 C71 C76 99.4(10) . . . . ?
C61 P1 C71 C76 -19.1(11) . . . . ?
C76 C71 C72 C73 -1(2) . . . . ?
P1 C71 C72 C73 -179.1(11) . . . . ?
C71 C72 C73 C74 1(2) . . . . ?
C72 C73 C74 C75 1(2) . . . . ?
C73 C74 C75 C76 -2(2) . . . . ?
C74 C75 C76 C71 2(2) . . . . ?
C72 C71 C76 C75 -0.6(18) . . . . ?
P1 C71 C76 C75 177.7(10) . . . . ?
C91 P1 C81 C86 178.5(9) . . . . ?
C71 P1 C81 C86 57.5(10) . . . . ?
C61 P1 C81 C86 -60.8(10) . . . . ?
C91 P1 C81 C82 2.3(10) . . . . ?
C71 P1 C81 C82 -118.7(9) . . . . ?
C61 P1 C81 C82 123.0(9) . . . . ?
C86 C81 C82 C83 1.2(16) . . . . ?
P1 C81 C82 C83 177.4(8) . . . . ?
C81 C82 C83 C84 0.7(17) . . . . ?
C82 C83 C84 C85 -1.4(18) . . . . ?
C83 C84 C85 C86 0.1(18) . . . . ?
C84 C85 C86 C81 1.9(18) . . . . ?
C82 C81 C86 C85 -2.5(17) . . . . ?
P1 C81 C86 C85 -178.7(9) . . . . ?
C81 P1 C91 C92 -92.3(9) . . . . ?
C71 P1 C91 C92 26.6(10) . . . . ?
C61 P1 C91 C92 143.8(9) . . . . ?
C81 P1 C91 C96 80.7(9) . . . . ?
C71 P1 C91 C96 -160.3(8) . . . . ?
C61 P1 C91 C96 -43.1(10) . . . . ?
C96 C91 C92 C93 0.4(16) . . . . ?
P1 C91 C92 C93 173.3(9) . . . . ?
C91 C92 C93 C94 -0.6(18) . . . . ?
C92 C93 C94 C95 1(2) . . . . ?
C93 C94 C95 C96 -1(2) . . . . ?
C94 C95 C96 C91 0.4(19) . . . . ?
C92 C91 C96 C95 -0.3(17) . . . . ?
P1 C91 C96 C95 -173.4(9) . . . . ?
C111 P2 C101 C102 3.8(10) . . . . ?
C131 P2 C101 C102 124.7(8) . . . . ?
C121 P2 C101 C102 -116.1(8) . . . . ?
C111 P2 C101 C106 -175.4(8) . . . . ?
C131 P2 C101 C106 -54.5(9) . . . . ?
C121 P2 C101 C106 64.7(9) . . . . ?
C106 C101 C102 C103 -0.4(15) . . . . ?
P2 C101 C102 C103 -179.6(8) . . . . ?
C101 C102 C103 C104 -1.3(16) . . . . ?
C102 C103 C104 C105 1.7(17) . . . . ?
C103 C104 C105 C106 -0.3(17) . . . . ?
C104 C105 C106 C101 -1.4(16) . . . . ?
C102 C101 C106 C105 1.8(15) . . . . ?
P2 C101 C106 C105 -179.1(8) . . . . ?
C131 P2 C111 C112 -19.6(10) . . . . ?
C121 P2 C111 C112 -141.0(8) . . . . ?
C101 P2 C111 C112 98.1(9) . . . . ?
C131 P2 C111 C116 165.7(8) . . . . ?
C121 P2 C111 C116 44.3(10) . . . . ?
C101 P2 C111 C116 -76.6(9) . . . . ?
C116 C111 C112 C113 0.4(15) . . . . ?
P2 C111 C112 C113 -174.2(8) . . . . ?
C111 C112 C113 C114 1.2(16) . . . . ?
C112 C113 C114 C115 -1.9(16) . . . . ?
C113 C114 C115 C116 1.0(18) . . . . ?
C114 C115 C116 C111 0.5(17) . . . . ?
C112 C111 C116 C115 -1.2(16) . . . . ?
P2 C111 C116 C115 173.6(9) . . . . ?
C111 P2 C121 C126 -137.5(9) . . . . ?
C131 P2 C121 C126 99.6(10) . . . . ?
C101 P2 C121 C126 -18.2(11) . . . . ?
C111 P2 C121 C122 46.9(10) . . . . ?
C131 P2 C121 C122 -76.0(10) . . . . ?
C101 P2 C121 C122 166.2(8) . . . . ?
C126 C121 C122 C123 -2.6(17) . . . . ?
P2 C121 C122 C123 173.2(9) . . . . ?
C121 C122 C123 C124 1.4(19) . . . . ?
C122 C123 C124 C125 1(2) . . . . ?
C123 C124 C125 C126 -2(2) . . . . ?
C122 C121 C126 C125 1.2(17) . . . . ?
P2 C121 C126 C125 -174.4(9) . . . . ?
C124 C125 C126 C121 1.3(18) . . . . ?
C111 P2 C131 C136 77.1(11) . . . . ?
C121 P2 C131 C136 -161.6(10) . . . . ?
C101 P2 C131 C136 -41.5(11) . . . . ?
C111 P2 C131 C132 -103.2(10) . . . . ?
C121 P2 C131 C132 18.1(11) . . . . ?
C101 P2 C131 C132 138.2(9) . . . . ?
C136 C131 C132 C133 0.9(18) . . . . ?
P2 C131 C132 C133 -178.8(9) . . . . ?
C131 C132 C133 C134 -0.9(19) . . . . ?
C132 C133 C134 C135 0(2) . . . . ?
C133 C134 C135 C136 0(2) . . . . ?
C134 C135 C136 C131 0(2) . . . . ?
C132 C131 C136 C135 -0.2(19) . . . . ?
P2 C131 C136 C135 179.5(11) . . . . ?
C161 P3 C141 C142 -19.5(10) . . . . ?
C151 P3 C141 C142 -137.1(8) . . . . ?
C171 P3 C141 C142 100.4(9) . . . . ?
C161 P3 C141 C146 162.7(8) . . . . ?
C151 P3 C141 C146 45.1(9) . . . . ?
C171 P3 C141 C146 -77.4(9) . . . . ?
C146 C141 C142 C143 -0.7(15) . . . . ?
P3 C141 C142 C143 -178.5(8) . . . . ?
C141 C142 C143 C144 2.6(16) . . . . ?
C142 C143 C144 C145 -2.8(18) . . . . ?
C143 C144 C145 C146 1.0(19) . . . . ?
C144 C145 C146 C141 1.0(18) . . . . ?
C142 C141 C146 C145 -1.1(16) . . . . ?
P3 C141 C146 C145 176.8(9) . . . . ?
C161 P3 C151 C156 94.6(9) . . . . ?
C141 P3 C151 C156 -144.6(8) . . . . ?
C171 P3 C151 C156 -23.5(10) . . . . ?
C161 P3 C151 C152 -81.1(9) . . . . ?
C141 P3 C151 C152 39.6(9) . . . . ?
C171 P3 C151 C152 160.8(8) . . . . ?
C156 C151 C152 C153 -2.1(15) . . . . ?
P3 C151 C152 C153 173.7(8) . . . . ?
C151 C152 C153 C154 0.7(17) . . . . ?
C152 C153 C154 C155 1.6(17) . . . . ?
C153 C154 C155 C156 -2.6(16) . . . . ?
C154 C155 C156 C151 1.2(15) . . . . ?
C152 C151 C156 C155 1.2(15) . . . . ?
P3 C151 C156 C155 -174.5(8) . . . . ?
C151 P3 C161 C162 -4.1(10) . . . . ?
C141 P3 C161 C162 -121.7(9) . . . . ?
C171 P3 C161 C162 117.1(9) . . . . ?
C151 P3 C161 C166 -179.3(9) . . . . ?
C141 P3 C161 C166 63.2(10) . . . . ?
C171 P3 C161 C166 -58.1(10) . . . . ?
C166 C161 C162 C163 -1.2(17) . . . . ?
P3 C161 C162 C163 -176.4(9) . . . . ?
C161 C162 C163 C164 0.0(19) . . . . ?
C162 C163 C164 C165 -1(2) . . . . ?
C163 C164 C165 C166 3(2) . . . . ?
C162 C161 C166 C165 3.1(17) . . . . ?
P3 C161 C166 C165 178.4(10) . . . . ?
C164 C165 C166 C161 -4(2) . . . . ?
C161 P3 C171 C176 -32.6(10) . . . . ?
C151 P3 C171 C176 85.2(9) . . . . ?
C141 P3 C171 C176 -155.2(8) . . . . ?
C161 P3 C171 C172 147.3(9) . . . . ?
C151 P3 C171 C172 -94.8(9) . . . . ?
C141 P3 C171 C172 24.7(10) . . . . ?
C176 C171 C172 C173 1.1(16) . . . . ?
P3 C171 C172 C173 -178.9(8) . . . . ?
C171 C172 C173 C174 0.1(17) . . . . ?
C172 C173 C174 C175 -1.3(17) . . . . ?
C173 C174 C175 C176 1.3(18) . . . . ?
C172 C171 C176 C175 -1.1(16) . . . . ?
P3 C171 C176 C175 178.9(9) . . . . ?
C174 C175 C176 C171 -0.1(18) . . . . ?
